data_7715200
loop_
_publ_author_name
'Tersch&#xfc;ren, Tatjana'
'Schnakenburg, Gregor'
'Streubel, Rainer'

_publ_section_title
;
 Application of phosphorus-bridged rigid, bent bis(NHCs) as dipodal
 ligands in main group and transition metal chemistry.
;
_journal_issue 11
_journal_name_full 'Dalton transactions (Cambridge, England : 2003)'
_journal_page_first 5043
_journal_page_last 5050
_journal_paper_doi 10.1039/d4dt00378k
_journal_volume 53
_journal_year 2024
_chemical_formula_moiety 'C28 H48 N4 P2'
_chemical_formula_sum 'C28 H48 N4 P2'
_chemical_formula_weight 502.64
_chemical_name_systematic TT-592
_space_group_crystal_system monoclinic
_space_group_IT_number 14
_space_group_name_Hall '-P 2ybc'
_space_group_name_H-M_alt 'P 1 21/c 1'
_atom_sites_solution_hydrogens geom
_audit_creation_date 2022-08-19
_audit_creation_method
;
Olex2 1.2
(compiled 2018.05.29 svn.r3508 for OlexSys, GUI svn.r5506)
;
_audit_update_record
;
2023-10-18 deposited with the CCDC.	2024-02-15 downloaded from the CCDC.
;
_cell_angle_alpha 90
_cell_angle_beta 103.089(3)
_cell_angle_gamma 90
_cell_formula_units_Z 8
_cell_length_a 17.3905(7)
_cell_length_b 14.4115(4)
_cell_length_c 24.3244(11)
_cell_measurement_reflns_used 25445
_cell_measurement_temperature 100
_cell_measurement_theta_max 70.52
_cell_measurement_theta_min 3.59
_cell_volume 5937.9(4)
_computing_cell_refinement
;
X-Area Recipe 1.37.0.0 (STOE, 2021)
;
_computing_data_collection
;
X-Area Pilatus3_SV 1.31.175.0 (STOE, 2021)
;
_computing_data_reduction
;
X-Area Integrate 2.5.1.0 (STOE, 2021)
X-Area LANA 2.6.2.0 (STOE, 2021)
;
_computing_molecular_graphics 'Olex2 (Dolomanov et al., 2009)'
_computing_publication_material 'Olex2 (Dolomanov et al., 2009)'
_computing_structure_refinement 'XL (Sheldrick, 2008)'
_computing_structure_solution 'SHELXT 2018/2 (Sheldrick, 2018)'
_diffrn_ambient_temperature 100
_diffrn_detector_area_resol_mean 5.81
_diffrn_detector_type 'DECTRIS PILATUS 200K'
_diffrn_measured_fraction_theta_full 0.978
_diffrn_measured_fraction_theta_max 0.978
_diffrn_measurement_details '2590 frames, detector distance = 40 mm'
_diffrn_measurement_device 'Eulerian 4-circle diffractometer'
_diffrn_measurement_device_type Stadivari
_diffrn_measurement_method 'rotation method, \w scans'
_diffrn_radiation_type CuK\a
_diffrn_radiation_wavelength 1.54186
_diffrn_reflns_av_R_equivalents 0.1397
_diffrn_reflns_av_unetI/netI 0.0720
_diffrn_reflns_Laue_measured_fraction_full 0.978
_diffrn_reflns_Laue_measured_fraction_max 0.978
_diffrn_reflns_limit_h_max 20
_diffrn_reflns_limit_h_min -15
_diffrn_reflns_limit_k_max 14
_diffrn_reflns_limit_k_min -17
_diffrn_reflns_limit_l_max 27
_diffrn_reflns_limit_l_min -29
_diffrn_reflns_number 73734
_diffrn_reflns_point_group_measured_fraction_full 0.978
_diffrn_reflns_point_group_measured_fraction_max 0.978
_diffrn_reflns_theta_full 67.686
_diffrn_reflns_theta_max 67.746
_diffrn_reflns_theta_min 3.590
_exptl_absorpt_coefficient_mu 1.482
_exptl_absorpt_correction_T_max 0.8969
_exptl_absorpt_correction_T_min 0.6694
_exptl_absorpt_correction_type multi-scan
_exptl_absorpt_process_details
;
STOE LANA, absorption correction by scaling of reflection intensities.
J. Koziskova, F. Hahn, J. Richter, J. Kozisek, "Comparison of different
absorption corrections on the model structure of tetrakis(\m~2~-acetato)-
diaqua-di-copper(II)", Acta Chimica Slovaca, vol. 9, no. 2, 2016, pp. 136 - 140.
Afterwards a spherical absorption correction was performed within STOE LANA.
;
_exptl_crystal_colour 'clear colourless'
_exptl_crystal_colour_lustre clear
_exptl_crystal_colour_primary colourless
_exptl_crystal_density_diffrn 1.125
_exptl_crystal_density_method 'not measured'
_exptl_crystal_description plate
_exptl_crystal_F_000 2192
_exptl_crystal_size_max 0.2
_exptl_crystal_size_mid 0.2
_exptl_crystal_size_min 0.01
_refine_diff_density_max 0.487
_refine_diff_density_min -0.502
_refine_diff_density_rms 0.082
_refine_ls_extinction_method none
_refine_ls_goodness_of_fit_ref 1.043
_refine_ls_hydrogen_treatment constr
_refine_ls_matrix_type full
_refine_ls_number_parameters 636
_refine_ls_number_reflns 10503
_refine_ls_number_restraints 541
_refine_ls_restrained_S_all 1.020
_refine_ls_R_factor_all 0.1519
_refine_ls_R_factor_gt 0.0890
_refine_ls_shift/su_max 0.000
_refine_ls_shift/su_mean 0.000
_refine_ls_structure_factor_coef Fsqd
_refine_ls_weighting_details 'w=1/[\s^2^(Fo^2^)+(0.0995P)^2^+15.1175P] where P=(Fo^2^+2Fc^2^)/3'
_refine_ls_weighting_scheme calc
_refine_ls_wR_factor_gt 0.2054
_refine_ls_wR_factor_ref 0.2474
_reflns_Friedel_coverage 0.000
_reflns_number_gt 6258
_reflns_number_total 10503
_reflns_threshold_expression 'I > 2\s(I)'
_cod_data_source_file d4dt00378k2.cif
_cod_data_source_block B
_cod_depositor_comments 'Adding full bibliography for 7715199--7715200.cif.'
_cod_database_code 7715200
_shelx_shelxl_version_number 2017/1
_shelx_space_group_comment
;
The symmetry employed for this shelxl refinement is uniquely defined
by the following loop, which should always be used as a source of
symmetry information in preference to the above space-group names.
They are only intended as comments.
;
_shelx_estimated_absorpt_t_max 0.985
_shelx_estimated_absorpt_t_min 0.756
_olex2_refinement_description
;
1. Fixed Uiso
 At 1.2 times of:
  All C(H) groups, All C(H,H) groups, All C(H,H,H,H) groups
 At 1.5 times of:
  All C(H,H,H) groups
2. Restrained distances
 C17'-C18' \\sim C17'-C18"
 with sigma of 0.02
3. Rigid body (RIGU) restrains
 All non-hydrogen atoms
 with sigma for 1-2 distances of 0.005 and sigma for 1-3 distances of 0.005
4. Others
 Sof(H17C)=Sof(H17D)=Sof(C18")=Sof(H18D)=Sof(H18E)=Sof(H18F)=1-FVAR(1)
 Sof(H17A)=Sof(H17B)=Sof(C18')=Sof(H18A)=Sof(H18B)=Sof(H18C)=FVAR(1)
5.a Ternary CH refined with riding coordinates:
 C23(H23), C24(H24), C23'(H23'), C24'(H24')
5.b Secondary CH2 refined with riding coordinates:
 C7(H7A,H7B), C8(H8A,H8B), C9(H9A,H9B), C11(H11C,H11D), C12(H12C,H12D),
 C13(H13C,H13D), C15(H15C,H15D), C16(H16C,H16D), C17(H17E,H17F), C19(H19C,H19D),
  C20(H20C,H20D), C21(H21C,H21D), C25(H25C,H25D), C27(H27C,H27D), C7'(H7'A,
 H7'B), C8'(H8'A,H8'B), C9'(H9'A,H9'B), C11'(H11A,H11B), C12'(H12A,H12B),
 C13'(H13A,H13B), C15'(H15A,H15B), C16'(H16A,H16B), C17'(H17A,H17B), C17'(H17C,
 H17D), C19'(H19A,H19B), C20'(H20A,H20B), C21'(H21A,H21B), C25'(H25A,H25B),
 C27'(H27A,H27B)
5.c Idealised Me refined as rotating group:
 C10(H10D,H10E,H10F), C14(H14D,H14E,H14F), C18(H18G,H18H,H18I), C22(H22D,H22E,
 H22F), C26(H26D,H26E,H26F), C28(H28D,H28E,H28F), C10'(H10A,H10B,H10C),
 C14'(H14A,H14B,H14C), C18'(H18A,H18B,H18C), C22'(H22A,H22B,H22C), C26'(H26A,
 H26B,H26C), C28'(H28A,H28B,H28C), C18"(H18D,H18E,H18F)
;
_olex2_submission_special_instructions 'No special instructions were received'

loop_
_space_group_symop_operation_xyz
'x, y, z'
'-x, y+1/2, -z+1/2'
'-x, -y, -z'
'x, -y-1/2, z-1/2'

loop_
_atom_site_label
_atom_site_type_symbol
_atom_site_fract_x
_atom_site_fract_y
_atom_site_fract_z
_atom_site_U_iso_or_equiv
_atom_site_adp_type
_atom_site_occupancy
_atom_site_site_symmetry_order
_atom_site_calc_flag
_atom_site_refinement_flags_posn
_atom_site_refinement_flags_adp
_atom_site_refinement_flags_occupancy
_atom_site_disorder_assembly
_atom_site_disorder_group
P1 P 0.50574(7) 0.39123(9) 0.24949(6) 0.0328(3) Uani 1 1 d . U . . .
P2 P 0.39891(7) 0.45745(9) 0.34035(6) 0.0337(3) Uani 1 1 d . U . . .
N1 N 0.4815(2) 0.5885(3) 0.22238(19) 0.0342(10) Uani 1 1 d . U . . .
N2 N 0.4113(2) 0.6311(3) 0.28004(18) 0.0311(9) Uani 1 1 d . U . . .
N3 N 0.3043(2) 0.3045(3) 0.28189(19) 0.0345(9) Uani 1 1 d . U . . .
N4 N 0.3686(2) 0.2664(3) 0.22072(19) 0.0346(10) Uani 1 1 d . U . . .
C1 C 0.4706(3) 0.5093(4) 0.2531(2) 0.0331(11) Uani 1 1 d . U . . .
C2 C 0.4454(3) 0.6656(4) 0.2389(2) 0.0327(11) Uani 1 1 d . U . . .
C3 C 0.4265(3) 0.5365(3) 0.2898(2) 0.0336(11) Uani 1 1 d . U . . .
C4 C 0.3706(3) 0.3619(3) 0.2914(2) 0.0309(11) Uani 1 1 d . U . . .
C5 C 0.3016(3) 0.2449(4) 0.2376(2) 0.0373(12) Uani 1 1 d . U . . .
C6 C 0.4127(3) 0.3371(3) 0.2528(2) 0.0339(11) Uani 1 1 d . U . . .
C7 C 0.5260(3) 0.5930(4) 0.1787(2) 0.0392(12) Uani 1 1 d . U . . .
H7A H 0.568992 0.546490 0.187148 0.047 Uiso 1 1 calc R . . . .
H7B H 0.550824 0.655057 0.179904 0.047 Uiso 1 1 calc R . . . .
C8 C 0.4771(4) 0.5759(4) 0.1194(3) 0.0467(14) Uani 1 1 d . U . . .
H8A H 0.508930 0.593226 0.092022 0.056 Uiso 1 1 calc R . . . .
H8B H 0.430395 0.617180 0.112795 0.056 Uiso 1 1 calc R . . . .
C9 C 0.4490(4) 0.4763(5) 0.1079(3) 0.0558(16) Uani 1 1 d . U . . .
H9A H 0.495022 0.434129 0.117792 0.067 Uiso 1 1 calc R . . . .
H9B H 0.412645 0.460650 0.132541 0.067 Uiso 1 1 calc R . . . .
C10 C 0.4072(4) 0.4603(5) 0.0469(3) 0.0668(19) Uani 1 1 d . U . . .
H10D H 0.443532 0.473233 0.022445 0.100 Uiso 1 1 calc GR . . . .
H10E H 0.361395 0.501694 0.036942 0.100 Uiso 1 1 calc GR . . . .
H10F H 0.389460 0.395664 0.041951 0.100 Uiso 1 1 calc GR . . . .
C11 C 0.3643(3) 0.6902(4) 0.3094(2) 0.0340(11) Uani 1 1 d . U . . .
H11C H 0.312252 0.660438 0.306737 0.041 Uiso 1 1 calc R . . . .
H11D H 0.354900 0.750433 0.289465 0.041 Uiso 1 1 calc R . . . .
C12 C 0.4010(3) 0.7086(4) 0.3707(2) 0.0436(13) Uani 1 1 d . U . . .
H12C H 0.455676 0.731131 0.374533 0.052 Uiso 1 1 calc R . . . .
H12D H 0.403137 0.650044 0.392344 0.052 Uiso 1 1 calc R . . . .
C13 C 0.3538(4) 0.7800(5) 0.3948(3) 0.0512(15) Uani 1 1 d . U . . .
H13C H 0.353173 0.838436 0.373249 0.061 Uiso 1 1 calc R . . . .
H13D H 0.298640 0.757989 0.388793 0.061 Uiso 1 1 calc R . . . .
C14 C 0.3836(5) 0.8010(6) 0.4562(3) 0.078(2) Uani 1 1 d . U . . .
H14D H 0.438601 0.821815 0.462992 0.117 Uiso 1 1 calc GR . . . .
H14E H 0.380462 0.744965 0.478404 0.117 Uiso 1 1 calc GR . . . .
H14F H 0.351219 0.850035 0.467453 0.117 Uiso 1 1 calc GR . . . .
C15 C 0.2453(3) 0.3047(4) 0.3162(2) 0.0388(12) Uani 1 1 d . U . . .
H15C H 0.194064 0.283645 0.292752 0.047 Uiso 1 1 calc R . . . .
H15D H 0.238267 0.368977 0.328579 0.047 Uiso 1 1 calc R . . . .
C16 C 0.2676(3) 0.2432(4) 0.3674(3) 0.0456(14) Uani 1 1 d . U . . .
H16C H 0.231930 0.256599 0.392927 0.055 Uiso 1 1 calc R . . . .
H16D H 0.322003 0.258503 0.387913 0.055 Uiso 1 1 calc R . . . .
C17 C 0.2632(3) 0.1382(4) 0.3534(3) 0.0493(15) Uani 1 1 d . U . . .
H17E H 0.207913 0.121617 0.335505 0.059 Uiso 1 1 calc R . . . .
H17F H 0.295846 0.125219 0.325798 0.059 Uiso 1 1 calc R . . . .
C18 C 0.2914(4) 0.0783(5) 0.4050(3) 0.068(2) Uani 1 1 d . U . . .
H18G H 0.294800 0.013555 0.393406 0.103 Uiso 1 1 calc GR . . . .
H18H H 0.254070 0.082931 0.429644 0.103 Uiso 1 1 calc GR . . . .
H18I H 0.343583 0.099438 0.425499 0.103 Uiso 1 1 calc GR . . . .
C19 C 0.3898(3) 0.2217(4) 0.1722(2) 0.0410(13) Uani 1 1 d . U . . .
H19C H 0.398565 0.154675 0.180044 0.049 Uiso 1 1 calc R . . . .
H19D H 0.439872 0.248619 0.166543 0.049 Uiso 1 1 calc R . . . .
C20 C 0.3263(4) 0.2340(5) 0.1189(3) 0.0529(15) Uani 1 1 d . U . . .
H20C H 0.275154 0.213139 0.125967 0.063 Uiso 1 1 calc R . . . .
H20D H 0.321430 0.300741 0.109076 0.063 Uiso 1 1 calc R . . . .
C21 C 0.3432(4) 0.1805(5) 0.0697(3) 0.0597(17) Uani 1 1 d . U . . .
H21C H 0.394030 0.201648 0.062245 0.072 Uiso 1 1 calc R . . . .
H21D H 0.348304 0.113725 0.079428 0.072 Uiso 1 1 calc R . . . .
C22 C 0.2795(5) 0.1928(6) 0.0175(3) 0.080(2) Uani 1 1 d . U . . .
H22D H 0.288455 0.150091 -0.011762 0.120 Uiso 1 1 calc GR . . . .
H22E H 0.280245 0.256867 0.004049 0.120 Uiso 1 1 calc GR . . . .
H22F H 0.228172 0.179698 0.026002 0.120 Uiso 1 1 calc GR . . . .
C23 C 0.5521(3) 0.3826(4) 0.3275(2) 0.0341(11) Uani 1 1 d . U . . .
H23 H 0.562666 0.315053 0.335195 0.041 Uiso 1 1 calc R . . . .
C24 C 0.5035(3) 0.4143(4) 0.3698(2) 0.0375(12) Uani 1 1 d . U . . .
H24 H 0.532848 0.468086 0.390577 0.045 Uiso 1 1 calc R . . . .
C25 C 0.6326(3) 0.4293(4) 0.3404(3) 0.0417(13) Uani 1 1 d . U . . .
H25C H 0.624708 0.496856 0.334024 0.050 Uiso 1 1 calc R . . . .
H25D H 0.657162 0.420141 0.380864 0.050 Uiso 1 1 calc R . . . .
C26 C 0.6899(3) 0.3954(5) 0.3060(3) 0.0521(16) Uani 1 1 d . U . . .
H26D H 0.668499 0.408917 0.265949 0.078 Uiso 1 1 calc GR . . . .
H26E H 0.697550 0.328314 0.311133 0.078 Uiso 1 1 calc GR . . . .
H26F H 0.740714 0.427089 0.318675 0.078 Uiso 1 1 calc GR . . . .
C27 C 0.5030(4) 0.3394(4) 0.4143(3) 0.0481(14) Uani 1 1 d . U . . .
H27C H 0.556993 0.314054 0.426769 0.058 Uiso 1 1 calc R . . . .
H27D H 0.468097 0.288175 0.396626 0.058 Uiso 1 1 calc R . . . .
C28 C 0.4749(5) 0.3737(6) 0.4667(3) 0.074(2) Uani 1 1 d . U . . .
H28D H 0.423910 0.405123 0.454577 0.111 Uiso 1 1 calc GR . . . .
H28E H 0.513817 0.417174 0.488048 0.111 Uiso 1 1 calc GR . . . .
H28F H 0.469299 0.320631 0.490624 0.111 Uiso 1 1 calc GR . . . .
P1' P -0.00041(7) 0.39829(9) 0.25313(6) 0.0332(3) Uani 1 1 d . U . . .
P2' P 0.09323(8) 0.33281(9) 0.15456(6) 0.0352(3) Uani 1 1 d . U . . .
N1' N 0.1366(3) 0.5221(3) 0.27466(19) 0.0393(10) Uani 1 1 d . U . . .
N2' N 0.1945(2) 0.4816(3) 0.2098(2) 0.0388(10) Uani 1 1 d . U . . .
N3' N 0.0850(2) 0.1579(3) 0.21471(18) 0.0321(9) Uani 1 1 d . U . . .
N4' N 0.0214(2) 0.2001(3) 0.27579(18) 0.0326(9) Uani 1 1 d . U . . .
C1' C 0.0907(3) 0.4523(3) 0.2439(2) 0.0332(11) Uani 1 1 d . U . . .
C2' C 0.2019(3) 0.5414(4) 0.2539(3) 0.0406(12) Uani 1 1 d . U . . .
C3' C 0.1272(3) 0.4266(4) 0.2032(2) 0.0363(12) Uani 1 1 d . U . . .
C4' C 0.0724(3) 0.2526(4) 0.2074(2) 0.0333(11) Uani 1 1 d . U . . .
C5' C 0.0543(3) 0.1227(4) 0.2575(2) 0.0362(12) Uani 1 1 d . U . . .
C6' C 0.0328(3) 0.2802(3) 0.2464(2) 0.0308(11) Uani 1 1 d . U . . .
C7' C 0.1226(3) 0.5676(4) 0.3247(2) 0.0449(13) Uani 1 1 d . U . . .
H7'A H 0.068698 0.552326 0.328759 0.054 Uiso 1 1 calc R . . . .
H7'B H 0.125460 0.635631 0.319854 0.054 Uiso 1 1 calc R . . . .
C8' C 0.1816(4) 0.5392(5) 0.3781(3) 0.0611(18) Uani 1 1 d . U . . .
H8'A H 0.171410 0.474088 0.387253 0.073 Uiso 1 1 calc R . . . .
H8'B H 0.235577 0.542401 0.371315 0.073 Uiso 1 1 calc R . . . .
C9' C 0.1773(5) 0.6001(6) 0.4278(3) 0.071(2) Uani 1 1 d . U . . .
H9'A H 0.125356 0.591913 0.437376 0.085 Uiso 1 1 calc R . . . .
H9'B H 0.182164 0.665980 0.417504 0.085 Uiso 1 1 calc R . . . .
C10' C 0.2432(5) 0.5764(7) 0.4797(3) 0.091(3) Uani 1 1 d . U . . .
H10A H 0.294775 0.586003 0.470676 0.137 Uiso 1 1 calc GR . . . .
H10B H 0.238244 0.511431 0.490277 0.137 Uiso 1 1 calc GR . . . .
H10C H 0.238655 0.616695 0.511295 0.137 Uiso 1 1 calc GR . . . .
C11' C 0.2516(3) 0.4760(4) 0.1737(3) 0.0447(14) Uani 1 1 d . U . . .
H11A H 0.255350 0.410753 0.161963 0.054 Uiso 1 1 calc R . . . .
H11B H 0.304174 0.494794 0.196053 0.054 Uiso 1 1 calc R . . . .
C12' C 0.2300(3) 0.5370(4) 0.1211(3) 0.0472(14) Uani 1 1 d . U . . .
H12A H 0.263419 0.519120 0.094818 0.057 Uiso 1 1 calc R . . . .
H12B H 0.174350 0.524938 0.101862 0.057 Uiso 1 1 calc R . . . .
C13' C 0.2402(4) 0.6406(4) 0.1335(3) 0.0539(16) Uani 1 1 d . U . . .
H13A H 0.200575 0.661038 0.154386 0.065 Uiso 1 1 calc R . . . .
H13B H 0.293272 0.651808 0.157811 0.065 Uiso 1 1 calc R . . . .
C14' C 0.2309(4) 0.6979(5) 0.0797(3) 0.0624(18) Uani 1 1 d . U . . .
H14A H 0.180710 0.682314 0.053799 0.094 Uiso 1 1 calc GR . . . .
H14B H 0.274578 0.684283 0.061625 0.094 Uiso 1 1 calc GR . . . .
H14C H 0.231403 0.764097 0.089109 0.094 Uiso 1 1 calc GR . . . .
C15' C 0.1279(3) 0.1004(4) 0.1820(2) 0.0389(12) Uani 1 1 d . U . . .
H15A H 0.137080 0.038458 0.199853 0.047 Uiso 1 1 calc R . . . .
H15B H 0.180031 0.128947 0.183265 0.047 Uiso 1 1 calc R . . . .
C16' C 0.0844(4) 0.0887(6) 0.1208(3) 0.074(2) Uani 1 1 d . U . . .
H16A H 0.029600 0.068667 0.119474 0.088 Uiso 1 1 calc R . . . .
H16B H 0.081929 0.149534 0.101490 0.088 Uiso 1 1 calc R . . . .
C17' C 0.1227(5) 0.0195(6) 0.0894(3) 0.080(2) Uani 1 1 d D U . . .
H17A H 0.111018 0.037615 0.049068 0.096 Uiso 0.539(15) 1 calc R . P A 1
H17B H 0.180610 0.023649 0.103742 0.096 Uiso 0.539(15) 1 calc R . P A 1
H17C H 0.166670 0.050295 0.076832 0.096 Uiso 0.461(15) 1 calc R . P A 2
H17D H 0.145612 -0.031013 0.115610 0.096 Uiso 0.461(15) 1 calc R . P A 2
C18' C 0.1012(8) -0.0695(9) 0.0926(6) 0.067(4) Uani 0.539(15) 1 d D U P A 1
H18A H 0.108526 -0.087450 0.132285 0.100 Uiso 0.539(15) 1 calc GR . P A 1
H18B H 0.133780 -0.109212 0.074301 0.100 Uiso 0.539(15) 1 calc GR . P A 1
H18C H 0.045508 -0.076800 0.073471 0.100 Uiso 0.539(15) 1 calc GR . P A 1
C19' C -0.0195(3) 0.1966(4) 0.3223(2) 0.0374(12) Uani 1 1 d . U . . .
H19A H -0.041118 0.133479 0.324392 0.045 Uiso 1 1 calc R . . . .
H19B H -0.064352 0.240642 0.314470 0.045 Uiso 1 1 calc R . . . .
C20' C 0.0352(3) 0.2208(4) 0.3789(2) 0.0443(13) Uani 1 1 d . U . . .
H20A H 0.079315 0.175786 0.387221 0.053 Uiso 1 1 calc R . . . .
H20B H 0.057870 0.283298 0.376534 0.053 Uiso 1 1 calc R . . . .
C21' C -0.0077(4) 0.2194(5) 0.4264(3) 0.0585(17) Uani 1 1 d . U . . .
H21A H -0.028859 0.156279 0.429438 0.070 Uiso 1 1 calc R . . . .
H21B H -0.053044 0.262642 0.417250 0.070 Uiso 1 1 calc R . . . .
C22' C 0.0451(5) 0.2468(6) 0.4838(3) 0.075(2) Uani 1 1 d . U . . .
H22A H 0.067009 0.308824 0.481030 0.112 Uiso 1 1 calc GR . . . .
H22B H 0.088259 0.201927 0.494389 0.112 Uiso 1 1 calc GR . . . .
H22C H 0.013668 0.247110 0.512541 0.112 Uiso 1 1 calc GR . . . .
C23' C -0.0556(3) 0.4066(4) 0.1764(2) 0.0345(11) Uani 1 1 d . U . . .
H23' H -0.069294 0.473560 0.168933 0.041 Uiso 1 1 calc R . . . .
C24' C -0.0112(3) 0.3756(4) 0.1308(2) 0.0341(11) Uani 1 1 d . U . . .
H24' H -0.042071 0.322085 0.110838 0.041 Uiso 1 1 calc R . . . .
C25' C -0.1343(3) 0.3544(4) 0.1703(3) 0.0406(13) Uani 1 1 d . U . . .
H25A H -0.164701 0.360030 0.130790 0.049 Uiso 1 1 calc R . . . .
H25B H -0.122873 0.287739 0.177952 0.049 Uiso 1 1 calc R . . . .
C26' C -0.1854(3) 0.3886(5) 0.2092(3) 0.0501(15) Uani 1 1 d . U . . .
H26A H -0.235609 0.354852 0.201135 0.075 Uiso 1 1 calc GR . . . .
H26B H -0.195594 0.455151 0.203053 0.075 Uiso 1 1 calc GR . . . .
H26C H -0.157951 0.378040 0.248569 0.075 Uiso 1 1 calc GR . . . .
C27' C -0.0129(3) 0.4506(4) 0.0853(3) 0.0456(14) Uani 1 1 d . U . . .
H27A H 0.012706 0.507432 0.103817 0.055 Uiso 1 1 calc R . . . .
H27B H 0.018620 0.428609 0.058754 0.055 Uiso 1 1 calc R . . . .
C28' C -0.0954(4) 0.4755(5) 0.0519(3) 0.0540(16) Uani 1 1 d . U . . .
H28A H -0.091568 0.520945 0.022658 0.081 Uiso 1 1 calc GR . . . .
H28B H -0.125943 0.502063 0.077345 0.081 Uiso 1 1 calc GR . . . .
H28C H -0.121918 0.419475 0.034105 0.081 Uiso 1 1 calc GR . . . .
C18" C 0.0684(10) -0.0221(11) 0.0393(6) 0.072(5) Uani 0.461(15) 1 d D U P A 2
H18D H 0.021413 -0.046276 0.050360 0.107 Uiso 0.461(15) 1 calc GR . P A 2
H18E H 0.095326 -0.072775 0.024475 0.107 Uiso 0.461(15) 1 calc GR . P A 2
H18F H 0.052598 0.025469 0.010132 0.107 Uiso 0.461(15) 1 calc GR . P A 2

loop_
_atom_site_aniso_label
_atom_site_aniso_U_11
_atom_site_aniso_U_22
_atom_site_aniso_U_33
_atom_site_aniso_U_23
_atom_site_aniso_U_13
_atom_site_aniso_U_12
P1 0.0295(6) 0.0237(8) 0.0453(8) -0.0009(6) 0.0088(6) 0.0007(5)
P2 0.0338(7) 0.0229(7) 0.0453(8) 0.0009(6) 0.0106(6) 0.0028(5)
N1 0.030(2) 0.024(2) 0.047(3) -0.0002(18) 0.0069(18) -0.0034(17)
N2 0.029(2) 0.020(2) 0.043(2) -0.0020(17) 0.0040(17) 0.0005(16)
N3 0.032(2) 0.025(2) 0.048(3) 0.0062(19) 0.0117(18) 0.0021(17)
N4 0.032(2) 0.023(2) 0.048(3) -0.0023(18) 0.0053(18) 0.0001(17)
C1 0.031(2) 0.030(3) 0.039(3) 0.002(2) 0.008(2) 0.001(2)
C2 0.035(3) 0.023(3) 0.039(3) -0.002(2) 0.005(2) -0.003(2)
C3 0.031(2) 0.020(2) 0.048(3) 0.001(2) 0.004(2) 0.001(2)
C4 0.029(2) 0.021(3) 0.041(3) 0.005(2) 0.003(2) -0.0004(19)
C5 0.035(3) 0.026(3) 0.048(3) 0.002(2) 0.006(2) 0.000(2)
C6 0.032(2) 0.022(3) 0.047(3) 0.001(2) 0.007(2) 0.003(2)
C7 0.041(3) 0.031(3) 0.048(3) 0.000(2) 0.014(2) -0.006(2)
C8 0.055(3) 0.036(3) 0.051(3) 0.000(3) 0.016(3) -0.008(3)
C9 0.067(4) 0.046(4) 0.053(4) -0.009(3) 0.012(3) -0.015(3)
C10 0.072(5) 0.064(5) 0.063(4) -0.009(4) 0.013(3) -0.014(4)
C11 0.033(2) 0.021(3) 0.049(3) -0.003(2) 0.012(2) 0.002(2)
C12 0.038(3) 0.042(3) 0.051(3) -0.002(3) 0.012(2) 0.007(2)
C13 0.052(3) 0.044(4) 0.056(4) -0.009(3) 0.011(3) 0.012(3)
C14 0.088(5) 0.079(6) 0.065(4) -0.008(4) 0.015(4) 0.034(5)
C15 0.038(3) 0.024(3) 0.057(3) 0.004(2) 0.015(2) -0.001(2)
C16 0.036(3) 0.048(4) 0.054(3) 0.006(3) 0.012(2) -0.009(3)
C17 0.042(3) 0.043(3) 0.064(4) 0.010(3) 0.013(3) -0.001(3)
C18 0.058(4) 0.067(5) 0.075(5) 0.027(4) 0.004(3) -0.004(3)
C19 0.047(3) 0.024(3) 0.051(3) -0.007(2) 0.009(2) 0.001(2)
C20 0.054(4) 0.053(4) 0.050(3) -0.002(3) 0.009(3) 0.010(3)
C21 0.065(4) 0.058(4) 0.055(4) -0.001(3) 0.010(3) 0.003(3)
C22 0.079(5) 0.090(6) 0.062(4) -0.009(4) -0.003(4) -0.004(5)
C23 0.032(2) 0.023(3) 0.047(3) 0.000(2) 0.007(2) 0.004(2)
C24 0.037(3) 0.031(3) 0.044(3) -0.003(2) 0.006(2) 0.003(2)
C25 0.039(3) 0.033(3) 0.051(3) -0.002(3) 0.006(2) 0.002(2)
C26 0.033(3) 0.057(4) 0.067(4) -0.014(3) 0.013(3) -0.007(3)
C27 0.049(3) 0.043(4) 0.051(3) 0.007(3) 0.009(3) 0.009(3)
C28 0.075(5) 0.095(6) 0.055(4) 0.018(4) 0.022(4) 0.038(4)
P1' 0.0345(7) 0.0236(8) 0.0409(8) -0.0024(6) 0.0070(6) 0.0015(5)
P2' 0.0378(7) 0.0226(7) 0.0467(8) 0.0011(6) 0.0126(6) 0.0014(6)
N1' 0.041(2) 0.026(2) 0.047(3) -0.0013(19) 0.0008(19) 0.0043(19)
N2' 0.035(2) 0.028(2) 0.051(3) 0.004(2) 0.0053(19) -0.0007(19)
N3' 0.034(2) 0.018(2) 0.045(2) -0.0006(17) 0.0089(18) 0.0011(17)
N4' 0.034(2) 0.019(2) 0.044(2) 0.0006(17) 0.0082(18) 0.0002(17)
C1' 0.035(2) 0.018(3) 0.043(3) 0.000(2) 0.002(2) 0.003(2)
C2' 0.030(2) 0.030(3) 0.057(3) 0.006(2) 0.002(2) 0.005(2)
C3' 0.032(2) 0.025(3) 0.051(3) 0.004(2) 0.008(2) 0.003(2)
C4' 0.032(2) 0.021(2) 0.047(3) -0.001(2) 0.008(2) -0.002(2)
C5' 0.039(3) 0.023(3) 0.045(3) 0.001(2) 0.007(2) 0.000(2)
C6' 0.029(2) 0.024(3) 0.039(3) 0.001(2) 0.006(2) -0.004(2)
C7' 0.046(3) 0.032(3) 0.053(3) -0.006(3) 0.005(3) 0.004(3)
C8' 0.061(4) 0.068(5) 0.053(4) -0.002(3) 0.011(3) 0.012(3)
C9' 0.076(5) 0.079(6) 0.057(4) -0.005(4) 0.015(3) 0.006(4)
C10' 0.091(6) 0.124(8) 0.052(4) -0.006(5) 0.001(4) -0.008(5)
C11' 0.031(3) 0.041(3) 0.062(4) 0.005(3) 0.011(2) 0.000(2)
C12' 0.038(3) 0.039(3) 0.065(4) 0.008(3) 0.013(3) -0.003(3)
C13' 0.052(3) 0.045(4) 0.062(4) 0.012(3) 0.006(3) -0.003(3)
C14' 0.068(4) 0.045(4) 0.073(5) 0.013(3) 0.014(3) -0.003(3)
C15' 0.039(3) 0.020(3) 0.058(3) -0.003(2) 0.011(2) 0.004(2)
C16' 0.058(4) 0.087(6) 0.068(4) -0.032(4) -0.002(3) 0.036(4)
C17' 0.076(5) 0.086(5) 0.071(5) -0.038(4) -0.001(4) 0.034(4)
C18' 0.074(9) 0.066(7) 0.062(9) -0.009(7) 0.018(7) 0.023(7)
C19' 0.042(3) 0.024(3) 0.048(3) -0.001(2) 0.013(2) -0.008(2)
C20' 0.051(3) 0.037(3) 0.045(3) 0.002(3) 0.009(2) -0.001(3)
C21' 0.074(4) 0.048(4) 0.054(4) -0.003(3) 0.017(3) -0.005(3)
C22' 0.108(6) 0.060(5) 0.055(4) -0.004(4) 0.017(4) -0.009(4)
C23' 0.036(3) 0.023(3) 0.042(3) 0.000(2) 0.003(2) 0.002(2)
C24' 0.039(3) 0.020(3) 0.042(3) -0.002(2) 0.006(2) -0.002(2)
C25' 0.035(3) 0.035(3) 0.051(3) -0.004(3) 0.009(2) -0.008(2)
C26' 0.034(3) 0.057(4) 0.059(4) -0.008(3) 0.009(3) -0.012(3)
C27' 0.055(3) 0.035(3) 0.047(3) 0.007(3) 0.015(3) 0.007(3)
C28' 0.063(4) 0.045(4) 0.050(4) 0.007(3) 0.005(3) 0.003(3)
C18" 0.111(13) 0.051(10) 0.048(8) -0.013(7) 0.010(8) -0.002(9)

loop_
_atom_type_symbol
_atom_type_description
_atom_type_scat_dispersion_real
_atom_type_scat_dispersion_imag
_atom_type_scat_source
C C 0.0181 0.0091 'International Tables Vol C Tables 4.2.6.8 and 6.1.1.4'
H H 0.0000 0.0000 'International Tables Vol C Tables 4.2.6.8 and 6.1.1.4'
N N 0.0311 0.0180 'International Tables Vol C Tables 4.2.6.8 and 6.1.1.4'
P P 0.2955 0.4335 'International Tables Vol C Tables 4.2.6.8 and 6.1.1.4'

loop_
_geom_angle_atom_site_label_1
_geom_angle_atom_site_label_2
_geom_angle_atom_site_label_3
_geom_angle
_geom_angle_site_symmetry_1
_geom_angle_site_symmetry_3
_geom_angle_publ_flag
C1 P1 C23 94.9(2) . . ?
C6 P1 C1 95.0(2) . . ?
C6 P1 C23 96.2(2) . . ?
C3 P2 C24 94.8(2) . . ?
C4 P2 C3 96.0(2) . . ?
C4 P2 C24 95.4(2) . . ?
C1 N1 C7 125.9(4) . . ?
C2 N1 C1 112.1(4) . . ?
C2 N1 C7 122.0(4) . . ?
C2 N2 C3 112.5(4) . . ?
C2 N2 C11 121.6(4) . . ?
C3 N2 C11 125.8(4) . . ?
C4 N3 C15 124.4(5) . . ?
C5 N3 C4 112.4(4) . . ?
C5 N3 C15 123.2(4) . . ?
C5 N4 C6 113.4(4) . . ?
C5 N4 C19 122.3(4) . . ?
C6 N4 C19 124.3(4) . . ?
N1 C1 P1 130.6(4) . . ?
C3 C1 P1 123.2(4) . . ?
C3 C1 N1 106.3(4) . . ?
N2 C2 N1 102.7(4) . . ?
N2 C3 P2 131.1(4) . . ?
C1 C3 P2 122.5(4) . . ?
C1 C3 N2 106.4(4) . . ?
N3 C4 P2 130.5(4) . . ?
C6 C4 P2 122.9(4) . . ?
C6 C4 N3 106.5(4) . . ?
N4 C5 N3 102.5(4) . . ?
N4 C6 P1 131.9(4) . . ?
C4 C6 P1 122.9(4) . . ?
C4 C6 N4 105.2(4) . . ?
N1 C7 H7A 108.7 . . ?
N1 C7 H7B 108.7 . . ?
N1 C7 C8 114.2(4) . . ?
H7A C7 H7B 107.6 . . ?
C8 C7 H7A 108.7 . . ?
C8 C7 H7B 108.7 . . ?
C7 C8 H8A 108.6 . . ?
C7 C8 H8B 108.6 . . ?
C7 C8 C9 114.5(5) . . ?
H8A C8 H8B 107.6 . . ?
C9 C8 H8A 108.6 . . ?
C9 C8 H8B 108.6 . . ?
C8 C9 H9A 109.0 . . ?
C8 C9 H9B 109.0 . . ?
H9A C9 H9B 107.8 . . ?
C10 C9 C8 112.7(6) . . ?
C10 C9 H9A 109.0 . . ?
C10 C9 H9B 109.0 . . ?
C9 C10 H10D 109.5 . . ?
C9 C10 H10E 109.5 . . ?
C9 C10 H10F 109.5 . . ?
H10D C10 H10E 109.5 . . ?
H10D C10 H10F 109.5 . . ?
H10E C10 H10F 109.5 . . ?
N2 C11 H11C 108.5 . . ?
N2 C11 H11D 108.5 . . ?
N2 C11 C12 115.1(4) . . ?
H11C C11 H11D 107.5 . . ?
C12 C11 H11C 108.5 . . ?
C12 C11 H11D 108.5 . . ?
C11 C12 H12C 109.5 . . ?
C11 C12 H12D 109.5 . . ?
C11 C12 C13 110.9(5) . . ?
H12C C12 H12D 108.0 . . ?
C13 C12 H12C 109.5 . . ?
C13 C12 H12D 109.5 . . ?
C12 C13 H13C 108.4 . . ?
C12 C13 H13D 108.4 . . ?
H13C C13 H13D 107.5 . . ?
C14 C13 C12 115.4(5) . . ?
C14 C13 H13C 108.4 . . ?
C14 C13 H13D 108.4 . . ?
C13 C14 H14D 109.5 . . ?
C13 C14 H14E 109.5 . . ?
C13 C14 H14F 109.5 . . ?
H14D C14 H14E 109.5 . . ?
H14D C14 H14F 109.5 . . ?
H14E C14 H14F 109.5 . . ?
N3 C15 H15C 109.0 . . ?
N3 C15 H15D 109.0 . . ?
N3 C15 C16 112.9(4) . . ?
H15C C15 H15D 107.8 . . ?
C16 C15 H15C 109.0 . . ?
C16 C15 H15D 109.0 . . ?
C15 C16 H16C 108.8 . . ?
C15 C16 H16D 108.8 . . ?
C15 C16 C17 113.7(5) . . ?
H16C C16 H16D 107.7 . . ?
C17 C16 H16C 108.8 . . ?
C17 C16 H16D 108.8 . . ?
C16 C17 H17E 109.1 . . ?
C16 C17 H17F 109.1 . . ?
H17E C17 H17F 107.8 . . ?
C18 C17 C16 112.6(6) . . ?
C18 C17 H17E 109.1 . . ?
C18 C17 H17F 109.1 . . ?
C17 C18 H18G 109.5 . . ?
C17 C18 H18H 109.5 . . ?
C17 C18 H18I 109.5 . . ?
H18G C18 H18H 109.5 . . ?
H18G C18 H18I 109.5 . . ?
H18H C18 H18I 109.5 . . ?
N4 C19 H19C 109.3 . . ?
N4 C19 H19D 109.3 . . ?
N4 C19 C20 111.8(5) . . ?
H19C C19 H19D 107.9 . . ?
C20 C19 H19C 109.3 . . ?
C20 C19 H19D 109.3 . . ?
C19 C20 H20C 109.1 . . ?
C19 C20 H20D 109.1 . . ?
H20C C20 H20D 107.8 . . ?
C21 C20 C19 112.7(5) . . ?
C21 C20 H20C 109.1 . . ?
C21 C20 H20D 109.1 . . ?
C20 C21 H21C 109.2 . . ?
C20 C21 H21D 109.2 . . ?
H21C C21 H21D 107.9 . . ?
C22 C21 C20 111.9(6) . . ?
C22 C21 H21C 109.2 . . ?
C22 C21 H21D 109.2 . . ?
C21 C22 H22D 109.5 . . ?
C21 C22 H22E 109.5 . . ?
C21 C22 H22F 109.5 . . ?
H22D C22 H22E 109.5 . . ?
H22D C22 H22F 109.5 . . ?
H22E C22 H22F 109.5 . . ?
P1 C23 H23 105.7 . . ?
C24 C23 P1 118.5(3) . . ?
C24 C23 H23 105.7 . . ?
C25 C23 P1 109.9(4) . . ?
C25 C23 H23 105.7 . . ?
C25 C23 C24 110.5(4) . . ?
P2 C24 H24 105.8 . . ?
C23 C24 P2 117.9(4) . . ?
C23 C24 H24 105.8 . . ?
C27 C24 P2 109.8(4) . . ?
C27 C24 C23 110.8(4) . . ?
C27 C24 H24 105.8 . . ?
C23 C25 H25C 108.4 . . ?
C23 C25 H25D 108.4 . . ?
H25C C25 H25D 107.4 . . ?
C26 C25 C23 115.6(5) . . ?
C26 C25 H25C 108.4 . . ?
C26 C25 H25D 108.4 . . ?
C25 C26 H26D 109.5 . . ?
C25 C26 H26E 109.5 . . ?
C25 C26 H26F 109.5 . . ?
H26D C26 H26E 109.5 . . ?
H26D C26 H26F 109.5 . . ?
H26E C26 H26F 109.5 . . ?
C24 C27 H27C 108.7 . . ?
C24 C27 H27D 108.7 . . ?
C24 C27 C28 114.3(5) . . ?
H27C C27 H27D 107.6 . . ?
C28 C27 H27C 108.7 . . ?
C28 C27 H27D 108.7 . . ?
C27 C28 H28D 109.5 . . ?
C27 C28 H28E 109.5 . . ?
C27 C28 H28F 109.5 . . ?
H28D C28 H28E 109.5 . . ?
H28D C28 H28F 109.5 . . ?
H28E C28 H28F 109.5 . . ?
C1' P1' C23' 96.4(2) . . ?
C6' P1' C1' 95.0(2) . . ?
C6' P1' C23' 94.1(2) . . ?
C3' P2' C4' 95.7(2) . . ?
C3' P2' C24' 96.1(2) . . ?
C4' P2' C24' 95.3(2) . . ?
C1' N1' C7' 126.4(5) . . ?
C2' N1' C1' 111.7(5) . . ?
C2' N1' C7' 121.8(5) . . ?
C2' N2' C3' 112.3(5) . . ?
C2' N2' C11' 123.3(5) . . ?
C3' N2' C11' 124.4(5) . . ?
C4' N3' C15' 124.9(4) . . ?
C5' N3' C4' 112.6(4) . . ?
C5' N3' C15' 122.5(4) . . ?
C5' N4' C6' 112.8(4) . . ?
C5' N4' C19' 122.2(4) . . ?
C6' N4' C19' 125.0(4) . . ?
N1' C1' P1' 130.5(4) . . ?
C3' C1' P1' 122.8(4) . . ?
C3' C1' N1' 106.7(5) . . ?
N2' C2' N1' 102.9(4) . . ?
N2' C3' P2' 130.0(4) . . ?
C1' C3' P2' 123.4(4) . . ?
C1' C3' N2' 106.5(5) . . ?
N3' C4' P2' 131.5(4) . . ?
C6' C4' P2' 121.5(4) . . ?
C6' C4' N3' 106.8(4) . . ?
N3' C5' N4' 102.0(4) . . ?
N4' C6' P1' 130.1(4) . . ?
C4' C6' P1' 124.1(4) . . ?
C4' C6' N4' 105.7(4) . . ?
N1' C7' H7'A 109.0 . . ?
N1' C7' H7'B 109.0 . . ?
N1' C7' C8' 112.8(5) . . ?
H7'A C7' H7'B 107.8 . . ?
C8' C7' H7'A 109.0 . . ?
C8' C7' H7'B 109.0 . . ?
C7' C8' H8'A 109.1 . . ?
C7' C8' H8'B 109.1 . . ?
H8'A C8' H8'B 107.8 . . ?
C9' C8' C7' 112.5(6) . . ?
C9' C8' H8'A 109.1 . . ?
C9' C8' H8'B 109.1 . . ?
C8' C9' H9'A 109.3 . . ?
C8' C9' H9'B 109.3 . . ?
C8' C9' C10' 111.4(7) . . ?
H9'A C9' H9'B 108.0 . . ?
C10' C9' H9'A 109.3 . . ?
C10' C9' H9'B 109.3 . . ?
C9' C10' H10A 109.5 . . ?
C9' C10' H10B 109.5 . . ?
C9' C10' H10C 109.5 . . ?
H10A C10' H10B 109.5 . . ?
H10A C10' H10C 109.5 . . ?
H10B C10' H10C 109.5 . . ?
N2' C11' H11A 108.9 . . ?
N2' C11' H11B 108.9 . . ?
N2' C11' C12' 113.5(5) . . ?
H11A C11' H11B 107.7 . . ?
C12' C11' H11A 108.9 . . ?
C12' C11' H11B 108.9 . . ?
C11' C12' H12A 108.8 . . ?
C11' C12' H12B 108.8 . . ?
H12A C12' H12B 107.7 . . ?
C13' C12' C11' 113.7(5) . . ?
C13' C12' H12A 108.8 . . ?
C13' C12' H12B 108.8 . . ?
C12' C13' H13A 109.2 . . ?
C12' C13' H13B 109.2 . . ?
H13A C13' H13B 107.9 . . ?
C14' C13' C12' 112.1(6) . . ?
C14' C13' H13A 109.2 . . ?
C14' C13' H13B 109.2 . . ?
C13' C14' H14A 109.5 . . ?
C13' C14' H14B 109.5 . . ?
C13' C14' H14C 109.5 . . ?
H14A C14' H14B 109.5 . . ?
H14A C14' H14C 109.5 . . ?
H14B C14' H14C 109.5 . . ?
N3' C15' H15A 108.9 . . ?
N3' C15' H15B 108.9 . . ?
N3' C15' C16' 113.2(4) . . ?
H15A C15' H15B 107.8 . . ?
C16' C15' H15A 108.9 . . ?
C16' C15' H15B 108.9 . . ?
C15' C16' H16A 108.9 . . ?
C15' C16' H16B 108.9 . . ?
H16A C16' H16B 107.8 . . ?
C17' C16' C15' 113.2(5) . . ?
C17' C16' H16A 108.9 . . ?
C17' C16' H16B 108.9 . . ?
C16' C17' H17A 108.2 . . ?
C16' C17' H17B 108.2 . . ?
C16' C17' H17C 108.7 . . ?
C16' C17' H17D 108.7 . . ?
H17A C17' H17B 107.4 . . ?
H17C C17' H17D 107.6 . . ?
C18' C17' C16' 116.3(10) . . ?
C18' C17' H17A 108.2 . . ?
C18' C17' H17B 108.2 . . ?
C18" C17' C16' 114.3(9) . . ?
C18" C17' H17C 108.7 . . ?
C18" C17' H17D 108.7 . . ?
C17' C18' H18A 109.5 . . ?
C17' C18' H18B 109.5 . . ?
C17' C18' H18C 109.5 . . ?
H18A C18' H18B 109.5 . . ?
H18A C18' H18C 109.5 . . ?
H18B C18' H18C 109.5 . . ?
N4' C19' H19A 109.2 . . ?
N4' C19' H19B 109.2 . . ?
N4' C19' C20' 112.1(4) . . ?
H19A C19' H19B 107.9 . . ?
C20' C19' H19A 109.2 . . ?
C20' C19' H19B 109.2 . . ?
C19' C20' H20A 109.2 . . ?
C19' C20' H20B 109.2 . . ?
H20A C20' H20B 107.9 . . ?
C21' C20' C19' 111.9(5) . . ?
C21' C20' H20A 109.2 . . ?
C21' C20' H20B 109.2 . . ?
C20' C21' H21A 108.9 . . ?
C20' C21' H21B 108.9 . . ?
C20' C21' C22' 113.2(6) . . ?
H21A C21' H21B 107.8 . . ?
C22' C21' H21A 108.9 . . ?
C22' C21' H21B 108.9 . . ?
C21' C22' H22A 109.5 . . ?
C21' C22' H22B 109.5 . . ?
C21' C22' H22C 109.5 . . ?
H22A C22' H22B 109.5 . . ?
H22A C22' H22C 109.5 . . ?
H22B C22' H22C 109.5 . . ?
P1' C23' H23' 106.6 . . ?
C24' C23' P1' 117.4(3) . . ?
C24' C23' H23' 106.6 . . ?
C25' C23' P1' 107.7(4) . . ?
C25' C23' H23' 106.6 . . ?
C25' C23' C24' 111.5(4) . . ?
P2' C24' H24' 105.7 . . ?
C23' C24' P2' 118.5(4) . . ?
C23' C24' H24' 105.7 . . ?
C27' C24' P2' 108.0(4) . . ?
C27' C24' C23' 112.2(4) . . ?
C27' C24' H24' 105.7 . . ?
C23' C25' H25A 108.6 . . ?
C23' C25' H25B 108.6 . . ?
H25A C25' H25B 107.6 . . ?
C26' C25' C23' 114.5(5) . . ?
C26' C25' H25A 108.6 . . ?
C26' C25' H25B 108.6 . . ?
C25' C26' H26A 109.5 . . ?
C25' C26' H26B 109.5 . . ?
C25' C26' H26C 109.5 . . ?
H26A C26' H26B 109.5 . . ?
H26A C26' H26C 109.5 . . ?
H26B C26' H26C 109.5 . . ?
C24' C27' H27A 108.7 . . ?
C24' C27' H27B 108.7 . . ?
H27A C27' H27B 107.6 . . ?
C28' C27' C24' 114.2(5) . . ?
C28' C27' H27A 108.7 . . ?
C28' C27' H27B 108.7 . . ?
C27' C28' H28A 109.5 . . ?
C27' C28' H28B 109.5 . . ?
C27' C28' H28C 109.5 . . ?
H28A C28' H28B 109.5 . . ?
H28A C28' H28C 109.5 . . ?
H28B C28' H28C 109.5 . . ?
C17' C18" H18D 109.5 . . ?
C17' C18" H18E 109.5 . . ?
C17' C18" H18F 109.5 . . ?
H18D C18" H18E 109.5 . . ?
H18D C18" H18F 109.5 . . ?
H18E C18" H18F 109.5 . . ?

loop_
_geom_bond_atom_site_label_1
_geom_bond_atom_site_label_2
_geom_bond_distance
_geom_bond_site_symmetry_2
_geom_bond_publ_flag
P1 C1 1.817(5) . ?
P1 C6 1.815(5) . ?
P1 C23 1.891(5) . ?
P2 C3 1.819(5) . ?
P2 C4 1.815(5) . ?
P2 C24 1.901(5) . ?
N1 C1 1.399(7) . ?
N1 C2 1.381(7) . ?
N1 C7 1.451(7) . ?
N2 C2 1.367(7) . ?
N2 C3 1.398(6) . ?
N2 C11 1.474(6) . ?
N3 C4 1.396(6) . ?
N3 C5 1.371(7) . ?
N3 C15 1.462(7) . ?
N4 C5 1.356(7) . ?
N4 C6 1.402(7) . ?
N4 C19 1.464(7) . ?
C1 C3 1.360(7) . ?
C4 C6 1.361(7) . ?
C7 H7A 0.9900 . ?
C7 H7B 0.9900 . ?
C7 C8 1.520(8) . ?
C8 H8A 0.9900 . ?
C8 H8B 0.9900 . ?
C8 C9 1.522(8) . ?
C9 H9A 0.9900 . ?
C9 H9B 0.9900 . ?
C9 C10 1.515(9) . ?
C10 H10D 0.9800 . ?
C10 H10E 0.9800 . ?
C10 H10F 0.9800 . ?
C11 H11C 0.9900 . ?
C11 H11D 0.9900 . ?
C11 C12 1.506(8) . ?
C12 H12C 0.9900 . ?
C12 H12D 0.9900 . ?
C12 C13 1.514(8) . ?
C13 H13C 0.9900 . ?
C13 H13D 0.9900 . ?
C13 C14 1.497(10) . ?
C14 H14D 0.9800 . ?
C14 H14E 0.9800 . ?
C14 H14F 0.9800 . ?
C15 H15C 0.9900 . ?
C15 H15D 0.9900 . ?
C15 C16 1.506(8) . ?
C16 H16C 0.9900 . ?
C16 H16D 0.9900 . ?
C16 C17 1.549(9) . ?
C17 H17E 0.9900 . ?
C17 H17F 0.9900 . ?
C17 C18 1.512(9) . ?
C18 H18G 0.9800 . ?
C18 H18H 0.9800 . ?
C18 H18I 0.9800 . ?
C19 H19C 0.9900 . ?
C19 H19D 0.9900 . ?
C19 C20 1.512(8) . ?
C20 H20C 0.9900 . ?
C20 H20D 0.9900 . ?
C20 C21 1.509(9) . ?
C21 H21C 0.9900 . ?
C21 H21D 0.9900 . ?
C21 C22 1.493(10) . ?
C22 H22D 0.9800 . ?
C22 H22E 0.9800 . ?
C22 H22F 0.9800 . ?
C23 H23 1.0000 . ?
C23 C24 1.541(7) . ?
C23 C25 1.521(7) . ?
C24 H24 1.0000 . ?
C24 C27 1.530(8) . ?
C25 H25C 0.9900 . ?
C25 H25D 0.9900 . ?
C25 C26 1.520(8) . ?
C26 H26D 0.9800 . ?
C26 H26E 0.9800 . ?
C26 H26F 0.9800 . ?
C27 H27C 0.9900 . ?
C27 H27D 0.9900 . ?
C27 C28 1.545(9) . ?
C28 H28D 0.9800 . ?
C28 H28E 0.9800 . ?
C28 H28F 0.9800 . ?
P1' C1' 1.825(5) . ?
P1' C6' 1.816(5) . ?
P1' C23' 1.900(5) . ?
P2' C3' 1.806(6) . ?
P2' C4' 1.825(5) . ?
P2' C24' 1.881(5) . ?
N1' C1' 1.392(7) . ?
N1' C2' 1.373(7) . ?
N1' C7' 1.450(7) . ?
N2' C2' 1.359(7) . ?
N2' C3' 1.393(7) . ?
N2' C11' 1.468(7) . ?
N3' C4' 1.387(6) . ?
N3' C5' 1.370(7) . ?
N3' C15' 1.464(7) . ?
N4' C5' 1.373(7) . ?
N4' C6' 1.394(6) . ?
N4' C19' 1.466(7) . ?
C1' C3' 1.343(8) . ?
C4' C6' 1.354(7) . ?
C7' H7'A 0.9900 . ?
C7' H7'B 0.9900 . ?
C7' C8' 1.518(9) . ?
C8' H8'A 0.9900 . ?
C8' H8'B 0.9900 . ?
C8' C9' 1.510(10) . ?
C9' H9'A 0.9900 . ?
C9' H9'B 0.9900 . ?
C9' C10' 1.539(11) . ?
C10' H10A 0.9800 . ?
C10' H10B 0.9800 . ?
C10' H10C 0.9800 . ?
C11' H11A 0.9900 . ?
C11' H11B 0.9900 . ?
C11' C12' 1.528(8) . ?
C12' H12A 0.9900 . ?
C12' H12B 0.9900 . ?
C12' C13' 1.526(9) . ?
C13' H13A 0.9900 . ?
C13' H13B 0.9900 . ?
C13' C14' 1.524(9) . ?
C14' H14A 0.9800 . ?
C14' H14B 0.9800 . ?
C14' H14C 0.9800 . ?
C15' H15A 0.9900 . ?
C15' H15B 0.9900 . ?
C15' C16' 1.520(9) . ?
C16' H16A 0.9900 . ?
C16' H16B 0.9900 . ?
C16' C17' 1.501(9) . ?
C17' H17A 0.9900 . ?
C17' H17B 0.9900 . ?
C17' H17C 0.9900 . ?
C17' H17D 0.9900 . ?
C17' C18' 1.343(14) . ?
C17' C18" 1.487(14) . ?
C18' H18A 0.9800 . ?
C18' H18B 0.9800 . ?
C18' H18C 0.9800 . ?
C19' H19A 0.9900 . ?
C19' H19B 0.9900 . ?
C19' C20' 1.528(8) . ?
C20' H20A 0.9900 . ?
C20' H20B 0.9900 . ?
C20' C21' 1.511(9) . ?
C21' H21A 0.9900 . ?
C21' H21B 0.9900 . ?
C21' C22' 1.538(10) . ?
C22' H22A 0.9800 . ?
C22' H22B 0.9800 . ?
C22' H22C 0.9800 . ?
C23' H23' 1.0000 . ?
C23' C24' 1.553(7) . ?
C23' C25' 1.539(7) . ?
C24' H24' 1.0000 . ?
C24' C27' 1.543(8) . ?
C25' H25A 0.9900 . ?
C25' H25B 0.9900 . ?
C25' C26' 1.519(8) . ?
C26' H26A 0.9800 . ?
C26' H26B 0.9800 . ?
C26' H26C 0.9800 . ?
C27' H27A 0.9900 . ?
C27' H27B 0.9900 . ?
C27' C28' 1.524(8) . ?
C28' H28A 0.9800 . ?
C28' H28B 0.9800 . ?
C28' H28C 0.9800 . ?
C18" H18D 0.9800 . ?
C18" H18E 0.9800 . ?
C18" H18F 0.9800 . ?

loop_
_geom_torsion_atom_site_label_1
_geom_torsion_atom_site_label_2
_geom_torsion_atom_site_label_3
_geom_torsion_atom_site_label_4
_geom_torsion
_geom_torsion_site_symmetry_1
_geom_torsion_site_symmetry_2
_geom_torsion_site_symmetry_3
_geom_torsion_site_symmetry_4
_geom_torsion_publ_flag
P1 C1 C3 P2 1.0(7) . . . . ?
P1 C1 C3 N2 179.8(3) . . . . ?
P1 C23 C24 P2 1.5(6) . . . . ?
P1 C23 C24 C27 129.1(4) . . . . ?
P1 C23 C25 C26 -54.3(6) . . . . ?
P2 C4 C6 P1 4.7(6) . . . . ?
P2 C4 C6 N4 -175.4(3) . . . . ?
P2 C24 C27 C28 -63.2(6) . . . . ?
N1 C1 C3 P2 -178.4(3) . . . . ?
N1 C1 C3 N2 0.4(5) . . . . ?
N1 C7 C8 C9 -70.2(7) . . . . ?
N2 C11 C12 C13 172.2(5) . . . . ?
N3 C4 C6 P1 -178.7(3) . . . . ?
N3 C4 C6 N4 1.2(5) . . . . ?
N3 C15 C16 C17 -70.7(6) . . . . ?
N4 C19 C20 C21 -174.2(5) . . . . ?
C1 P1 C6 N4 132.6(5) . . . . ?
C1 P1 C6 C4 -47.5(5) . . . . ?
C1 P1 C23 C24 47.5(4) . . . . ?
C1 P1 C23 C25 -80.8(4) . . . . ?
C1 N1 C2 N2 -0.7(5) . . . . ?
C1 N1 C7 C8 91.5(6) . . . . ?
C2 N1 C1 P1 -179.1(4) . . . . ?
C2 N1 C1 C3 0.2(6) . . . . ?
C2 N1 C7 C8 -89.7(6) . . . . ?
C2 N2 C3 P2 177.8(4) . . . . ?
C2 N2 C3 C1 -0.9(6) . . . . ?
C2 N2 C11 C12 -111.4(5) . . . . ?
C3 P2 C4 N3 -134.0(5) . . . . ?
C3 P2 C4 C6 41.7(5) . . . . ?
C3 N2 C2 N1 1.0(5) . . . . ?
C3 N2 C11 C12 68.8(6) . . . . ?
C4 P2 C3 N2 136.9(5) . . . . ?
C4 P2 C3 C1 -44.7(5) . . . . ?
C4 N3 C5 N4 0.9(6) . . . . ?
C4 N3 C15 C16 -85.8(6) . . . . ?
C5 N3 C4 P2 174.9(4) . . . . ?
C5 N3 C4 C6 -1.4(6) . . . . ?
C5 N3 C15 C16 91.9(6) . . . . ?
C5 N4 C6 P1 179.2(4) . . . . ?
C5 N4 C6 C4 -0.7(6) . . . . ?
C5 N4 C19 C20 57.3(7) . . . . ?
C6 P1 C1 N1 -136.3(5) . . . . ?
C6 P1 C1 C3 44.4(5) . . . . ?
C6 P1 C23 C24 -48.1(4) . . . . ?
C6 P1 C23 C25 -176.4(4) . . . . ?
C6 N4 C5 N3 -0.1(6) . . . . ?
C6 N4 C19 C20 -120.2(6) . . . . ?
C7 N1 C1 P1 -0.3(7) . . . . ?
C7 N1 C1 C3 179.1(5) . . . . ?
C7 N1 C2 N2 -179.7(4) . . . . ?
C7 C8 C9 C10 -174.6(6) . . . . ?
C11 N2 C2 N1 -178.8(4) . . . . ?
C11 N2 C3 P2 -2.4(7) . . . . ?
C11 N2 C3 C1 178.9(4) . . . . ?
C11 C12 C13 C14 177.9(6) . . . . ?
C15 N3 C4 P2 -7.2(7) . . . . ?
C15 N3 C4 C6 176.6(5) . . . . ?
C15 N3 C5 N4 -177.1(4) . . . . ?
C15 C16 C17 C18 175.9(5) . . . . ?
C19 N4 C5 N3 -177.8(4) . . . . ?
C19 N4 C6 P1 -3.2(8) . . . . ?
C19 N4 C6 C4 176.9(5) . . . . ?
C19 C20 C21 C22 179.6(6) . . . . ?
C23 P1 C1 N1 127.0(5) . . . . ?
C23 P1 C1 C3 -52.2(5) . . . . ?
C23 P1 C6 N4 -131.9(5) . . . . ?
C23 P1 C6 C4 48.0(5) . . . . ?
C23 C24 C27 C28 164.9(5) . . . . ?
C24 P2 C3 N2 -127.2(5) . . . . ?
C24 P2 C3 C1 51.3(5) . . . . ?
C24 P2 C4 N3 130.5(5) . . . . ?
C24 P2 C4 C6 -53.7(5) . . . . ?
C24 C23 C25 C26 173.1(5) . . . . ?
C25 C23 C24 P2 129.5(4) . . . . ?
C25 C23 C24 C27 -102.9(5) . . . . ?
P1' C1' C3' P2' -2.5(7) . . . . ?
P1' C1' C3' N2' -179.1(3) . . . . ?
P1' C23' C24' P2' -0.3(5) . . . . ?
P1' C23' C24' C27' -127.3(4) . . . . ?
P1' C23' C25' C26' 56.4(6) . . . . ?
P2' C4' C6' P1' -2.6(6) . . . . ?
P2' C4' C6' N4' 174.6(3) . . . . ?
P2' C24' C27' C28' 166.0(4) . . . . ?
N1' C1' C3' P2' 176.3(4) . . . . ?
N1' C1' C3' N2' -0.3(6) . . . . ?
N1' C7' C8' C9' 168.5(6) . . . . ?
N2' C11' C12' C13' 71.4(6) . . . . ?
N3' C4' C6' P1' -178.2(3) . . . . ?
N3' C4' C6' N4' -1.0(5) . . . . ?
N3' C15' C16' C17' -172.0(7) . . . . ?
N4' C19' C20' C21' 178.6(5) . . . . ?
C1' P1' C6' N4' 140.6(5) . . . . ?
C1' P1' C6' C4' -42.9(5) . . . . ?
C1' N1' C2' N2' 0.0(6) . . . . ?
C1' N1' C7' C8' 108.0(6) . . . . ?
C2' N1' C1' P1' 178.9(4) . . . . ?
C2' N1' C1' C3' 0.2(6) . . . . ?
C2' N1' C7' C8' -68.3(7) . . . . ?
C2' N2' C3' P2' -176.0(4) . . . . ?
C2' N2' C3' C1' 0.3(6) . . . . ?
C2' N2' C11' C12' -92.9(6) . . . . ?
C3' P2' C4' N3' -139.6(5) . . . . ?
C3' P2' C4' C6' 46.0(5) . . . . ?
C3' P2' C24' C23' -47.3(4) . . . . ?
C3' P2' C24' C27' 81.7(4) . . . . ?
C3' N2' C2' N1' -0.2(6) . . . . ?
C3' N2' C11' C12' 87.4(6) . . . . ?
C4' P2' C3' N2' 132.1(5) . . . . ?
C4' P2' C3' C1' -43.6(5) . . . . ?
C4' P2' C24' C23' 49.0(4) . . . . ?
C4' P2' C24' C27' 178.0(4) . . . . ?
C4' N3' C5' N4' 0.7(5) . . . . ?
C4' N3' C15' C16' -69.0(7) . . . . ?
C5' N3' C4' P2' -174.8(4) . . . . ?
C5' N3' C4' C6' 0.2(6) . . . . ?
C5' N3' C15' C16' 112.7(6) . . . . ?
C5' N4' C6' P1' 178.5(4) . . . . ?
C5' N4' C6' C4' 1.5(6) . . . . ?
C5' N4' C19' C20' 94.2(6) . . . . ?
C6' P1' C1' N1' -132.7(5) . . . . ?
C6' P1' C1' C3' 45.7(5) . . . . ?
C6' N4' C5' N3' -1.3(5) . . . . ?
C6' N4' C19' C20' -84.4(6) . . . . ?
C7' N1' C1' P1' 2.2(8) . . . . ?
C7' N1' C1' C3' -176.4(5) . . . . ?
C7' N1' C2' N2' 176.8(5) . . . . ?
C7' C8' C9' C10' -174.1(7) . . . . ?
C11' N2' C2' N1' -179.9(5) . . . . ?
C11' N2' C3' P2' 3.8(8) . . . . ?
C11' N2' C3' C1' -179.9(5) . . . . ?
C11' C12' C13' C14' 170.9(5) . . . . ?
C15' N3' C4' P2' 6.8(7) . . . . ?
C15' N3' C4' C6' -178.3(4) . . . . ?
C15' N3' C5' N4' 179.2(4) . . . . ?
C15' C16' C17' C18' 87.1(11) . . . . ?
C15' C16' C17' C18" 156.4(10) . . . . ?
C19' N4' C5' N3' 179.9(4) . . . . ?
C19' N4' C6' P1' -2.8(7) . . . . ?
C19' N4' C6' C4' -179.8(4) . . . . ?
C19' C20' C21' C22' -178.0(6) . . . . ?
C23' P1' C1' N1' 132.6(5) . . . . ?
C23' P1' C1' C3' -49.0(5) . . . . ?
C23' P1' C6' N4' -122.6(5) . . . . ?
C23' P1' C6' C4' 53.9(5) . . . . ?
C23' C24' C27' C28' -61.5(6) . . . . ?
C24' P2' C3' N2' -132.0(5) . . . . ?
C24' P2' C3' C1' 52.3(5) . . . . ?
C24' P2' C4' N3' 123.7(5) . . . . ?
C24' P2' C4' C6' -50.6(5) . . . . ?
C24' C23' C25' C26' -173.5(5) . . . . ?
C25' C23' C24' P2' -125.1(4) . . . . ?
C25' C23' C24' C27' 107.9(5) . . . . ?
